data_1506434
loop_
_publ_author_name
'Colquhoun, Howard M.'
'Zhu, Zhixue'
'Dudman, Christopher C.'
'O'Mahoney, Caroline A.'
'Williams, David J.'
'Drew, Michael G. B.'

_publ_section_title
;
 Synthesis of Strained Macrocyclic Biaryls for Enthalpy-Driven
 Ring-Opening Polymerization
;
_journal_issue 25
_journal_name_full Macromolecules
_journal_page_first 10413
_journal_paper_doi 10.1021/ma0517796
_journal_volume 38
_journal_year 2005
_chemical_formula_sum 'C39 H22 O6'
_chemical_formula_weight 586.57
_chemical_name_systematic
; 
 ? 
;
_space_group_IT_number 2
_symmetry_cell_setting triclinic
_symmetry_space_group_name_Hall '-P 1'
_symmetry_space_group_name_H-M 'P -1'
_atom_sites_solution_hydrogens geom
_atom_sites_solution_primary direct
_atom_sites_solution_secondary difmap
_audit_creation_method SHELXL-97
_cell_angle_alpha 99.62(3)
_cell_angle_beta 103.81(2)
_cell_angle_gamma 107.69(2)
_cell_formula_units_Z 4
_cell_length_a 10.567(3)
_cell_length_b 15.223(4)
_cell_length_c 20.307(7)
_cell_measurement_temperature 293(2)
_cell_volume 2919.0(17)
_computing_structure_refinement 'SHELXL-97 (Sheldrick, 1997)'
_computing_structure_solution 'SHELXS-97 (Sheldrick, 1990)'
_diffrn_ambient_temperature 293(2)
_diffrn_measured_fraction_theta_full 0.977
_diffrn_measured_fraction_theta_max 0.977
_diffrn_measurement_device_type 'Nicolet R3mE'
_diffrn_measurement_method '\w scans'
_diffrn_radiation_monochromator graphite
_diffrn_radiation_source 'fine-focus sealed tube'
_diffrn_radiation_type CuK\a
_diffrn_radiation_wavelength 1.54178
_diffrn_reflns_av_R_equivalents 0.0000
_diffrn_reflns_av_sigmaI/netI 0.0589
_diffrn_reflns_limit_h_max 10
_diffrn_reflns_limit_h_min -10
_diffrn_reflns_limit_k_max 14
_diffrn_reflns_limit_k_min -15
_diffrn_reflns_limit_l_max 20
_diffrn_reflns_limit_l_min 0
_diffrn_reflns_number 5856
_diffrn_reflns_theta_full 50.00
_diffrn_reflns_theta_max 50.00
_diffrn_reflns_theta_min 2.32
_diffrn_standards_interval_count 97
_diffrn_standards_number 3
_exptl_absorpt_coefficient_mu 0.732
_exptl_crystal_colour colourless
_exptl_crystal_density_diffrn 1.335
_exptl_crystal_density_method 'not measured'
_exptl_crystal_description Prisms
_exptl_crystal_F_000 1216
_exptl_crystal_size_max .32
_exptl_crystal_size_mid .27
_exptl_crystal_size_min .19
_refine_diff_density_max 0.381
_refine_diff_density_min -0.331
_refine_diff_density_rms 0.080
_refine_ls_extinction_coef 0.0011(2)
_refine_ls_extinction_expression Fc^*^=kFc[1+0.001xFc^2^\l^3^/sin(2\q)]^-1/4^
_refine_ls_extinction_method SHELXL
_refine_ls_goodness_of_fit_ref 1.063
_refine_ls_hydrogen_treatment mixed
_refine_ls_matrix_type full
_refine_ls_number_parameters 812
_refine_ls_number_reflns 5856
_refine_ls_number_restraints 0
_refine_ls_restrained_S_all 1.063
_refine_ls_R_factor_all 0.1353
_refine_ls_R_factor_gt 0.0964
_refine_ls_shift/su_max 0.000
_refine_ls_shift/su_mean 0.000
_refine_ls_structure_factor_coef Fsqd
_refine_ls_weighting_details 'w=1/[\s^2^(Fo^2^)+(0.1329P)^2^+10.4927P] where P=(Fo^2^+2Fc^2^)/3'
_refine_ls_weighting_scheme calc
_refine_ls_wR_factor_gt 0.2542
_refine_ls_wR_factor_ref 0.2792
_reflns_number_gt 3969
_reflns_number_total 5856
_reflns_threshold_expression >2sigma(I)
_cod_data_source_file ma0517796si20050811_104154.cif
_cod_data_source_block compound_8
_cod_depositor_comments
;
The following automatic conversions were performed:

'_symmetry_cell_setting' value 'Triclinic' changed to 'triclinic'
according to /home/saulius/struct/CIF-dictionaries/cif_core.dic
dictionary named 'cif_core.dic' version 2.4.1 from 2010-06-29.

Automatic conversion script
Id: cif_fix_values 1715 2011-07-08 13:25:40Z adriana 

The following automatic conversions were performed:

'_refine_ls_weighting_scheme' value 'calc
w=1/[\s^2^(Fo^2^)+(0.1329P)^2^+10.4927P] where P=(Fo^2^+2Fc^2^)/3'
was changed to 'calc'. New tag '_refine_ls_weighting_details' was
created. The value of the new tag was set to
'w=1/[\s^2^(Fo^2^)+(0.1329P)^2^+10.4927P] where P=(Fo^2^+2Fc^2^)/3'.

Automatic conversion script
Id: cif_fix_values 3143 2015-03-26 13:38:13Z robertas 
;
_cod_original_cell_volume 2919.0(15)
_cod_original_sg_symbol_H-M P-1
_cod_database_code 1506434

loop_
_symmetry_equiv_pos_as_xyz
'x, y, z'
'-x, -y, -z'

loop_
_atom_site_label
_atom_site_type_symbol
_atom_site_fract_x
_atom_site_fract_y
_atom_site_fract_z
_atom_site_U_iso_or_equiv
_atom_site_adp_type
_atom_site_occupancy
_atom_site_calc_flag
_atom_site_refinement_flags
O1 O 0.9614(6) 0.4948(4) 0.0873(3) 0.0558(15) Uani 1 d .
C2 C 0.9469(8) 0.5640(6) 0.1231(4) 0.045(2) Uani 1 d .
C3 C 0.9851(8) 0.6576(5) 0.1079(4) 0.043(2) Uani 1 d .
C4 C 1.0343(8) 0.6742(6) 0.0519(4) 0.048(2) Uani 1 d .
H4 H 1.0455 0.6246 0.0232 0.046 Uiso 1 calc R
C5 C 1.0661(8) 0.7605(6) 0.0384(4) 0.051(2) Uani 1 d .
H5 H 1.0997 0.7702 0.0009 0.051 Uiso 1 calc R
C6 C 1.0485(8) 0.8364(5) 0.0812(4) 0.047(2) Uani 1 d .
C7 C 0.9998(9) 0.8224(6) 0.1374(4) 0.051(2) Uani 1 d .
H7 H 0.9882 0.8720 0.1660 0.055 Uiso 1 calc R
C8 C 0.9683(8) 0.7326(5) 0.1503(4) 0.0398(19) Uani 1 d .
O9 O 1.0898(6) 0.9231(4) 0.0645(3) 0.0568(15) Uani 1 d .
C10 C 1.0335(9) 0.9914(6) 0.0809(4) 0.048(2) Uani 1 d .
C11 C 1.1200(9) 1.0840(6) 0.0952(4) 0.054(2) Uani 1 d .
H11 H 1.2117 1.0979 0.0947 0.058 Uiso 1 calc R
C12 C 1.0709(10) 1.1580(6) 0.1106(4) 0.057(2) Uani 1 d .
H12 H 1.1277 1.2211 0.1178 0.056 Uiso 1 calc R
C13 C 0.9361(9) 1.1364(5) 0.1151(4) 0.047(2) Uani 1 d .
C14 C 0.8501(9) 1.0405(6) 0.0976(4) 0.052(2) Uani 1 d .
H14 H 0.7583 1.0256 0.0982 0.052 Uiso 1 calc R
C15 C 0.8967(9) 0.9668(5) 0.0793(4) 0.047(2) Uani 1 d .
H15 H 0.8375 0.9032 0.0665 0.054 Uiso 1 calc R
C16 C 0.8807(9) 1.2094(5) 0.1453(5) 0.052(2) Uani 1 d .
O16 O 0.8553(8) 1.2672(5) 0.1163(3) 0.081(2) Uani 1 d .
C17 C 0.8604(9) 1.1983(5) 0.2131(4) 0.048(2) Uani 1 d .
C18 C 0.7368(10) 1.1977(6) 0.2275(4) 0.057(2) Uani 1 d .
H18 H 0.6794 1.2231 0.2010 0.059 Uiso 1 calc R
C19 C 0.6990(9) 1.1603(5) 0.2798(4) 0.051(2) Uani 1 d .
H19 H 0.6161 1.1605 0.2880 0.055 Uiso 1 calc R
C20 C 0.7833(9) 1.1218(5) 0.3211(4) 0.047(2) Uani 1 d .
C21 C 0.9163(9) 1.1361(5) 0.3127(4) 0.048(2) Uani 1 d .
H21 H 0.9815 1.1218 0.3445 0.059 Uiso 1 calc R
C22 C 0.9513(9) 1.1701(5) 0.2598(4) 0.052(2) Uani 1 d .
H22 H 1.0378 1.1749 0.2542 0.055 Uiso 1 calc R
C23 C 0.7313(8) 1.0565(5) 0.3616(4) 0.045(2) Uani 1 d .
C24 C 0.6248(9) 1.0570(6) 0.3919(4) 0.052(2) Uani 1 d .
H24 H 0.5881 1.1052 0.3905 0.058 Uiso 1 calc R
C25 C 0.5744(9) 0.9863(6) 0.4235(4) 0.049(2) Uani 1 d .
H25 H 0.5066 0.9894 0.4448 0.050 Uiso 1 calc R
C26 C 0.6213(8) 0.9110(6) 0.4247(4) 0.046(2) Uani 1 d .
C27 C 0.7271(9) 0.9107(6) 0.3956(5) 0.057(2) Uani 1 d .
H27 H 0.7635 0.8624 0.3973 0.069 Uiso 1 calc R
C28 C 0.7780(9) 0.9798(6) 0.3647(4) 0.056(2) Uani 1 d .
H28 H 0.8473 0.9764 0.3445 0.072 Uiso 1 calc R
C29 C 0.5646(9) 0.8331(6) 0.4567(4) 0.051(2) Uani 1 d .
O29 O 0.5069(7) 0.8394(4) 0.5017(3) 0.075(2) Uani 1 d .
C30 C 0.5850(9) 0.7405(5) 0.4295(4) 0.048(2) Uani 1 d .
C31 C 0.6709(9) 0.7071(6) 0.4718(4) 0.060(2) Uani 1 d .
H31 H 0.7006 0.7326 0.5202 0.077 Uiso 1 calc R
C32 C 0.7145(9) 0.6359(6) 0.4440(4) 0.054(2) Uani 1 d .
H32 H 0.7737 0.6141 0.4731 0.061 Uiso 1 calc R
C33 C 0.6675(8) 0.5981(6) 0.3721(4) 0.049(2) Uani 1 d .
C34 C 0.5731(10) 0.6246(6) 0.3289(4) 0.057(2) Uani 1 d .
H34 H 0.5359 0.5939 0.2812 0.067 Uiso 1 calc R
C35 C 0.5335(9) 0.6977(5) 0.3569(4) 0.051(2) Uani 1 d .
H35 H 0.4729 0.7183 0.3277 0.060 Uiso 1 calc R
O36 O 0.7201(6) 0.5303(4) 0.3446(3) 0.0605(16) Uani 1 d .
C37 C 0.7754(8) 0.5448(6) 0.2913(4) 0.046(2) Uani 1 d .
C38 C 0.7905(9) 0.4633(6) 0.2546(4) 0.055(2) Uani 1 d .
H38 H 0.7630 0.4059 0.2669 0.060 Uiso 1 calc R
C39 C 0.8464(9) 0.4700(5) 0.2005(4) 0.052(2) Uani 1 d .
H39 H 0.8541 0.4159 0.1754 0.058 Uiso 1 calc R
C40 C 0.8924(8) 0.5570(5) 0.1821(4) 0.041(2) Uani 1 d .
C41 C 0.8802(8) 0.6365(5) 0.2214(4) 0.0406(19) Uani 1 d .
C42 C 0.8231(8) 0.6299(5) 0.2761(4) 0.048(2) Uani 1 d .
H42 H 0.8176 0.6841 0.3024 0.047 Uiso 1 calc R
O43 O 0.9182(6) 0.7243(3) 0.2068(3) 0.0503(14) Uani 1 d .
O51 O 0.1263(6) 1.0415(4) 0.4172(3) 0.0684(18) Uani 1 d .
C52 C 0.1585(8) 0.9767(6) 0.3891(4) 0.051(2) Uani 1 d .
C53 C 0.2248(9) 0.9848(6) 0.3330(4) 0.054(2) Uani 1 d .
C54 C 0.2588(9) 1.0679(6) 0.3101(4) 0.051(2) Uani 1 d .
H54 H 0.2407 1.1198 0.3315 0.059 Uiso 1 calc R
C55 C 0.3175(9) 1.0755(6) 0.2576(5) 0.059(2) Uani 1 d .
H55 H 0.3383 1.1315 0.2429 0.059 Uiso 1 calc R
C56 C 0.3463(8) 0.9973(6) 0.2256(4) 0.050(2) Uani 1 d .
C57 C 0.3130(9) 0.9147(6) 0.2461(4) 0.053(2) Uani 1 d .
H57 H 0.3303 0.8627 0.2243 0.068 Uiso 1 calc R
C58 C 0.2525(8) 0.9083(5) 0.3001(4) 0.047(2) Uani 1 d .
O59 O 0.4033(6) 1.0127(4) 0.1719(3) 0.0634(16) Uani 1 d .
C60 C 0.4486(9) 0.9455(5) 0.1361(4) 0.051(2) Uani 1 d .
C61 C 0.4137(9) 0.9324(7) 0.0642(4) 0.064(3) Uani 1 d .
H61 H 0.3655 0.9664 0.0418 0.065 Uiso 1 calc R
C62 C 0.4538(9) 0.8662(6) 0.0269(4) 0.058(2) Uani 1 d .
H62 H 0.4337 0.8573 -0.0214 0.068 Uiso 1 calc R
C63 C 0.5211(9) 0.8143(6) 0.0582(5) 0.054(2) Uani 1 d .
C64 C 0.5602(10) 0.8329(6) 0.1316(5) 0.063(3) Uani 1 d .
H64 H 0.6079 0.7986 0.1541 0.070 Uiso 1 calc R
C65 C 0.5284(10) 0.9021(6) 0.1711(4) 0.063(3) Uani 1 d .
H65 H 0.5606 0.9185 0.2199 0.072 Uiso 1 calc R
C66 C 0.5436(10) 0.7315(6) 0.0159(5) 0.066(3) Uani 1 d .
O66 O 0.5993(10) 0.7405(5) -0.0289(5) 0.123(3) Uani 1 d .
C67 C 0.4902(9) 0.6423(6) 0.0397(4) 0.051(2) Uani 1 d .
C68 C 0.5746(10) 0.6002(7) 0.0717(4) 0.063(3) Uani 1 d .
H68 H 0.6654 0.6166 0.0694 0.069 Uiso 1 calc R
C69 C 0.5284(9) 0.5332(6) 0.1078(4) 0.057(2) Uani 1 d .
H69 H 0.5897 0.5091 0.1331 0.059 Uiso 1 calc R
C70 C 0.3845(9) 0.5019(6) 0.1054(4) 0.055(2) Uani 1 d .
C71 C 0.2981(10) 0.5379(6) 0.0652(5) 0.061(2) Uani 1 d .
H71 H 0.2031 0.5153 0.0602 0.070 Uiso 1 calc R
C72 C 0.3487(9) 0.6063(6) 0.0324(5) 0.060(2) Uani 1 d .
H72 H 0.2878 0.6287 0.0051 0.066 Uiso 1 calc R
C73 C 0.3445(8) 0.4514(6) 0.1574(4) 0.050(2) Uani 1 d .
C74 C 0.4054(10) 0.3919(5) 0.1869(5) 0.058(2) Uani 1 d .
H74 H 0.4666 0.3726 0.1672 0.063 Uiso 1 calc R
C75 C 0.3796(9) 0.3608(6) 0.2429(5) 0.059(2) Uani 1 d .
H75 H 0.4238 0.3217 0.2608 0.067 Uiso 1 calc R
C76 C 0.2863(9) 0.3873(6) 0.2744(4) 0.054(2) Uani 1 d .
C77 C 0.2173(10) 0.4412(7) 0.2433(5) 0.066(3) Uani 1 d .
H77 H 0.1524 0.4575 0.2616 0.074 Uiso 1 calc R
C78 C 0.2429(10) 0.4708(7) 0.1863(5) 0.067(3) Uani 1 d .
H78 H 0.1922 0.5048 0.1657 0.076 Uiso 1 calc R
C79 C 0.2710(9) 0.3656(6) 0.3400(5) 0.058(2) Uani 1 d .
O79 O 0.2917(9) 0.2969(5) 0.3587(3) 0.091(2) Uani 1 d .
C80 C 0.2220(9) 0.4307(6) 0.3852(4) 0.052(2) Uani 1 d .
C81 C 0.0830(10) 0.4114(7) 0.3811(5) 0.068(3) Uani 1 d .
H81 H 0.0172 0.3512 0.3567 0.082 Uiso 1 calc R
C82 C 0.0403(10) 0.4812(6) 0.4133(5) 0.063(2) Uani 1 d .
H82 H -0.0526 0.4679 0.4114 0.070 Uiso 1 calc R
C83 C 0.1377(10) 0.5680(7) 0.4469(5) 0.060(2) Uani 1 d .
C84 C 0.2751(11) 0.5878(6) 0.4571(5) 0.066(3) Uani 1 d .
H84 H 0.3397 0.6467 0.4852 0.074 Uiso 1 calc R
C85 C 0.3209(9) 0.5184(6) 0.4248(5) 0.063(3) Uani 1 d .
H85 H 0.4152 0.5315 0.4302 0.074 Uiso 1 calc R
O86 O 0.0893(7) 0.6391(4) 0.4751(3) 0.0751(19) Uani 1 d .
C87 C 0.1067(9) 0.7174(6) 0.4495(5) 0.055(2) Uani 1 d .
C88 C 0.0607(9) 0.7856(6) 0.4823(4) 0.057(2) Uani 1 d .
H88 H 0.0215 0.7747 0.5180 0.068 Uiso 1 calc R
C89 C 0.0741(8) 0.8676(6) 0.4614(4) 0.056(2) Uani 1 d .
H89 H 0.0430 0.9122 0.4831 0.070 Uiso 1 calc R
C90 C 0.1335(8) 0.8867(6) 0.4079(4) 0.047(2) Uani 1 d .
C91 C 0.1732(8) 0.8160(6) 0.3745(4) 0.047(2) Uani 1 d .
C92 C 0.1582(10) 0.7317(6) 0.3941(4) 0.063(3) Uani 1 d .
H92 H 0.1826 0.6849 0.3703 0.059 Uiso 1 calc R
O93 O 0.2296(6) 0.8257(4) 0.3203(3) 0.0579(16) Uani 1 d .

loop_
_atom_site_aniso_label
_atom_site_aniso_U_11
_atom_site_aniso_U_22
_atom_site_aniso_U_33
_atom_site_aniso_U_23
_atom_site_aniso_U_13
_atom_site_aniso_U_12
O1 0.076(4) 0.043(3) 0.059(4) 0.000(3) 0.033(3) 0.032(3)
C2 0.058(5) 0.054(6) 0.035(5) 0.010(4) 0.021(4) 0.032(4)
C3 0.058(5) 0.046(5) 0.036(5) 0.004(4) 0.021(4) 0.030(4)
C4 0.068(6) 0.041(5) 0.039(5) -0.003(4) 0.017(4) 0.029(4)
C5 0.062(6) 0.055(6) 0.051(5) 0.014(5) 0.028(4) 0.032(5)
C6 0.064(5) 0.040(5) 0.045(5) 0.003(4) 0.021(4) 0.031(4)
C7 0.083(6) 0.040(5) 0.044(5) 0.007(4) 0.034(5) 0.033(5)
C8 0.044(5) 0.040(5) 0.037(5) 0.005(4) 0.015(4) 0.019(4)
O9 0.081(4) 0.048(4) 0.059(4) 0.015(3) 0.035(3) 0.035(3)
C10 0.069(6) 0.041(6) 0.051(5) 0.010(4) 0.035(5) 0.030(5)
C11 0.067(6) 0.045(6) 0.049(5) 0.011(4) 0.020(5) 0.020(5)
C12 0.076(7) 0.042(5) 0.054(6) 0.005(4) 0.026(5) 0.020(5)
C13 0.076(6) 0.027(5) 0.046(5) 0.003(4) 0.028(5) 0.024(5)
C14 0.069(6) 0.043(5) 0.050(5) 0.008(4) 0.026(4) 0.025(5)
C15 0.066(6) 0.033(5) 0.053(5) 0.009(4) 0.029(4) 0.026(4)
C16 0.071(6) 0.026(5) 0.063(6) 0.015(4) 0.018(5) 0.021(4)
O16 0.154(7) 0.064(4) 0.062(4) 0.023(4) 0.054(4) 0.068(5)
C17 0.076(6) 0.032(5) 0.044(5) 0.000(4) 0.028(5) 0.026(4)
C18 0.082(7) 0.048(5) 0.046(5) 0.008(4) 0.019(5) 0.033(5)
C19 0.063(6) 0.046(5) 0.047(5) 0.002(4) 0.021(5) 0.027(5)
C20 0.064(6) 0.043(5) 0.035(5) -0.002(4) 0.024(4) 0.020(4)
C21 0.061(6) 0.042(5) 0.042(5) 0.008(4) 0.018(4) 0.019(4)
C22 0.061(6) 0.041(5) 0.052(5) 0.000(4) 0.013(5) 0.025(4)
C23 0.063(5) 0.033(5) 0.036(5) -0.004(4) 0.019(4) 0.017(4)
C24 0.073(6) 0.052(5) 0.049(5) 0.011(4) 0.032(5) 0.040(5)
C25 0.067(6) 0.060(6) 0.027(4) -0.003(4) 0.021(4) 0.033(5)
C26 0.057(5) 0.051(5) 0.040(5) 0.011(4) 0.020(4) 0.031(4)
C27 0.070(6) 0.040(5) 0.074(6) 0.009(5) 0.038(5) 0.029(5)
C28 0.060(6) 0.059(6) 0.053(5) 0.000(5) 0.033(5) 0.023(5)
C29 0.064(6) 0.045(5) 0.048(5) 0.007(4) 0.020(5) 0.025(4)
O29 0.107(5) 0.074(4) 0.075(4) 0.020(4) 0.067(4) 0.044(4)
C30 0.066(6) 0.038(5) 0.054(6) 0.005(4) 0.036(5) 0.027(4)
C31 0.075(6) 0.071(6) 0.042(5) 0.009(5) 0.030(5) 0.032(5)
C32 0.077(6) 0.063(6) 0.038(5) 0.010(4) 0.025(5) 0.043(5)
C33 0.055(5) 0.050(5) 0.050(6) 0.014(4) 0.020(4) 0.026(5)
C34 0.084(7) 0.045(5) 0.040(5) -0.002(4) 0.024(5) 0.026(5)
C35 0.068(6) 0.042(5) 0.046(5) -0.001(4) 0.020(4) 0.026(4)
O36 0.101(5) 0.041(3) 0.062(4) 0.015(3) 0.049(4) 0.037(3)
C37 0.057(5) 0.042(5) 0.046(5) 0.011(4) 0.026(4) 0.022(4)
C38 0.088(7) 0.048(5) 0.052(5) 0.020(4) 0.040(5) 0.037(5)
C39 0.082(6) 0.035(5) 0.051(5) 0.003(4) 0.029(5) 0.034(5)
C40 0.048(5) 0.037(5) 0.041(5) -0.001(4) 0.008(4) 0.031(4)
C41 0.051(5) 0.045(5) 0.036(5) 0.007(4) 0.018(4) 0.031(4)
C42 0.072(6) 0.031(5) 0.043(5) -0.003(4) 0.023(4) 0.025(4)
O43 0.091(4) 0.036(3) 0.038(3) 0.011(2) 0.036(3) 0.030(3)
O51 0.086(5) 0.066(4) 0.065(4) 0.004(3) 0.030(4) 0.045(4)
C52 0.053(5) 0.057(6) 0.038(5) 0.000(4) 0.005(4) 0.026(5)
C53 0.069(6) 0.057(6) 0.047(5) 0.016(5) 0.014(5) 0.041(5)
C54 0.074(6) 0.048(5) 0.038(5) 0.005(4) 0.013(5) 0.036(5)
C55 0.080(6) 0.040(5) 0.058(6) 0.010(4) 0.018(5) 0.028(5)
C56 0.053(5) 0.057(6) 0.038(5) 0.017(4) 0.012(4) 0.017(4)
C57 0.076(6) 0.036(5) 0.052(5) 0.004(4) 0.024(5) 0.025(4)
C58 0.055(5) 0.039(5) 0.042(5) 0.005(4) 0.012(4) 0.016(4)
O59 0.090(5) 0.044(3) 0.058(4) 0.011(3) 0.025(3) 0.027(3)
C60 0.071(6) 0.033(5) 0.057(6) 0.010(4) 0.025(5) 0.026(4)
C61 0.077(7) 0.090(7) 0.038(6) 0.029(5) 0.025(5) 0.034(6)
C62 0.079(6) 0.063(6) 0.040(5) 0.009(5) 0.029(5) 0.029(5)
C63 0.065(6) 0.041(5) 0.057(6) 0.005(5) 0.026(5) 0.017(5)
C64 0.089(7) 0.061(6) 0.047(6) 0.010(5) 0.020(5) 0.039(5)
C65 0.101(7) 0.049(5) 0.031(5) -0.002(4) 0.011(5) 0.030(6)
C66 0.092(7) 0.059(6) 0.051(6) 0.004(5) 0.042(6) 0.022(5)
O66 0.200(9) 0.074(5) 0.124(7) 0.016(5) 0.123(7) 0.038(5)
C67 0.058(6) 0.053(5) 0.052(5) 0.011(4) 0.026(5) 0.028(5)
C68 0.063(6) 0.078(7) 0.047(6) -0.001(5) 0.028(5) 0.026(6)
C69 0.060(6) 0.069(6) 0.042(5) -0.003(5) 0.011(4) 0.035(5)
C70 0.069(6) 0.042(5) 0.048(5) -0.001(4) 0.020(5) 0.018(5)
C71 0.076(6) 0.060(6) 0.064(6) 0.021(5) 0.033(5) 0.038(5)
C72 0.062(6) 0.062(6) 0.056(6) 0.015(5) 0.018(5) 0.024(5)
C73 0.057(5) 0.045(5) 0.045(5) 0.002(4) 0.016(4) 0.019(4)
C74 0.084(7) 0.035(5) 0.058(6) 0.000(5) 0.038(5) 0.019(5)
C75 0.074(6) 0.034(5) 0.070(6) 0.004(5) 0.028(5) 0.022(5)
C76 0.074(6) 0.044(5) 0.041(5) 0.006(4) 0.020(5) 0.017(5)
C77 0.077(7) 0.090(7) 0.060(6) 0.030(6) 0.040(5) 0.050(6)
C78 0.074(6) 0.086(7) 0.065(6) 0.027(6) 0.024(5) 0.055(6)
C79 0.071(6) 0.038(5) 0.058(6) 0.009(5) 0.020(5) 0.014(5)
O79 0.166(7) 0.073(5) 0.072(5) 0.036(4) 0.057(5) 0.071(5)
C80 0.066(6) 0.051(6) 0.038(5) 0.020(4) 0.013(5) 0.019(5)
C81 0.070(7) 0.054(6) 0.058(6) 0.000(5) 0.012(5) 0.006(5)
C82 0.073(6) 0.052(6) 0.068(6) 0.007(5) 0.037(5) 0.021(6)
C83 0.069(7) 0.056(7) 0.060(6) 0.015(5) 0.031(5) 0.019(6)
C84 0.083(8) 0.040(5) 0.067(6) 0.002(5) 0.037(6) 0.006(5)
C85 0.056(6) 0.058(6) 0.062(6) 0.008(5) 0.021(5) 0.003(5)
O86 0.118(5) 0.060(4) 0.072(4) 0.024(4) 0.061(4) 0.037(4)
C87 0.068(6) 0.034(5) 0.059(6) 0.002(4) 0.027(5) 0.014(4)
C88 0.066(6) 0.063(6) 0.042(5) 0.000(5) 0.016(4) 0.027(5)
C89 0.056(6) 0.057(6) 0.049(6) -0.001(5) 0.012(5) 0.022(5)
C90 0.055(5) 0.042(5) 0.036(5) 0.000(4) 0.012(4) 0.015(4)
C91 0.057(5) 0.042(5) 0.034(5) 0.001(4) 0.019(4) 0.007(4)
C92 0.097(7) 0.059(6) 0.042(5) 0.007(5) 0.035(5) 0.030(5)
O93 0.095(4) 0.041(3) 0.049(4) 0.014(3) 0.035(3) 0.028(3)

loop_
_atom_type_symbol
_atom_type_description
_atom_type_scat_dispersion_real
_atom_type_scat_dispersion_imag
_atom_type_scat_source
C C 0.0181 0.0091 'International Tables Vol C Tables 4.2.6.8 and 6.1.1.4'
H H 0.0000 0.0000 'International Tables Vol C Tables 4.2.6.8 and 6.1.1.4'
O O 0.0492 0.0322 'International Tables Vol C Tables 4.2.6.8 and 6.1.1.4'

loop_
_geom_angle_atom_site_label_1
_geom_angle_atom_site_label_2
_geom_angle_atom_site_label_3
_geom_angle
O1 C2 C40 122.4(7)
O1 C2 C3 121.4(7)
C40 C2 C3 116.2(7)
C4 C3 C8 118.5(7)
C4 C3 C2 122.6(7)
C8 C3 C2 118.8(7)
C5 C4 C3 121.4(7)
C4 C5 C6 120.1(8)
C7 C6 O9 124.5(6)
C7 C6 C5 120.1(7)
O9 C6 C5 115.3(7)
C6 C7 C8 118.6(7)
O43 C8 C7 114.9(6)
O43 C8 C3 123.7(7)
C7 C8 C3 121.3(7)
C10 O9 C6 121.7(6)
C11 C10 C15 122.5(7)
C11 C10 O9 116.0(7)
C15 C10 O9 121.4(7)
C10 C11 C12 120.0(8)
C13 C12 C11 119.3(8)
C12 C13 C14 118.4(7)
C12 C13 C16 124.2(7)
C14 C13 C16 117.0(7)
C15 C14 C13 122.3(8)
C10 C15 C14 117.2(8)
O16 C16 C17 125.3(8)
O16 C16 C13 123.4(8)
C17 C16 C13 111.3(7)
C22 C17 C18 116.9(8)
C22 C17 C16 120.7(8)
C18 C17 C16 121.3(8)
C19 C18 C17 121.4(8)
C18 C19 C20 121.0(8)
C19 C20 C21 116.4(8)
C19 C20 C23 122.9(8)
C21 C20 C23 119.9(8)
C22 C21 C20 121.7(8)
C21 C22 C17 121.5(8)
C28 C23 C24 115.8(7)
C28 C23 C20 118.6(7)
C24 C23 C20 125.2(7)
C25 C24 C23 120.4(7)
C24 C25 C26 122.3(7)
C25 C26 C27 117.6(8)
C25 C26 C29 122.6(7)
C27 C26 C29 119.8(7)
C28 C27 C26 120.8(8)
C27 C28 C23 123.1(7)
O29 C29 C26 125.1(7)
O29 C29 C30 120.4(7)
C26 C29 C30 114.5(7)
C31 C30 C35 119.0(7)
C31 C30 C29 121.5(8)
C35 C30 C29 118.6(8)
C30 C31 C32 121.4(8)
C33 C32 C31 118.3(8)
C34 C33 C32 121.7(7)
C34 C33 O36 121.0(7)
C32 C33 O36 117.3(7)
C33 C34 C35 119.3(8)
C34 C35 C30 120.0(8)
C37 O36 C33 117.9(6)
C42 C37 O36 125.3(7)
C42 C37 C38 120.5(7)
O36 C37 C38 114.1(7)
C39 C38 C37 119.0(7)
C38 C39 C40 121.5(7)
C41 C40 C39 117.6(7)
C41 C40 C2 120.5(7)
C39 C40 C2 121.9(7)
O43 C41 C42 116.4(6)
O43 C41 C40 122.4(7)
C42 C41 C40 121.1(7)
C37 C42 C41 120.2(7)
C41 O43 C8 118.3(5)
O51 C52 C90 123.0(8)
O51 C52 C53 122.4(8)
C90 C52 C53 114.7(7)
C58 C53 C54 117.8(8)
C58 C53 C52 120.5(8)
C54 C53 C52 121.7(7)
C55 C54 C53 122.1(8)
C54 C55 C56 119.1(8)
C57 C56 O59 125.8(8)
C57 C56 C55 120.3(8)
O59 C56 C55 113.8(7)
C56 C57 C58 119.7(7)
O93 C58 C53 122.7(7)
O93 C58 C57 116.2(7)
C53 C58 C57 121.0(8)
C56 O59 C60 122.7(6)
C65 C60 C61 122.7(8)
C65 C60 O59 122.0(7)
C61 C60 O59 115.1(8)
C60 C61 C62 117.1(8)
C63 C62 C61 122.5(8)
C62 C63 C64 118.6(8)
C62 C63 C66 121.7(8)
C64 C63 C66 119.5(8)
C65 C64 C63 120.6(8)
C60 C65 C64 118.0(8)
O66 C66 C67 127.4(8)
O66 C66 C63 122.0(9)
C67 C66 C63 110.6(7)
C68 C67 C72 119.0(8)
C68 C67 C66 123.2(8)
C72 C67 C66 117.6(8)
C67 C68 C69 121.5(8)
C68 C69 C70 118.8(8)
C71 C70 C69 117.7(8)
C71 C70 C73 122.6(8)
C69 C70 C73 118.2(8)
C72 C71 C70 121.6(9)
C71 C72 C67 120.5(9)
C74 C73 C78 115.0(8)
C74 C73 C70 126.6(8)
C78 C73 C70 118.2(8)
C75 C74 C73 123.2(8)
C74 C75 C76 120.7(8)
C77 C76 C75 117.4(8)
C77 C76 C79 120.9(8)
C75 C76 C79 121.6(8)
C78 C77 C76 121.2(8)
C77 C78 C73 122.3(8)
O79 C79 C76 123.3(8)
O79 C79 C80 119.8(8)
C76 C79 C80 116.8(8)
C85 C80 C81 119.5(8)
C85 C80 C79 116.7(8)
C81 C80 C79 123.2(8)
C80 C81 C82 120.9(9)
C83 C82 C81 117.9(9)
C82 C83 C84 123.2(9)
C82 C83 O86 116.5(8)
C84 C83 O86 120.3(8)
C83 C84 C85 119.5(9)
C80 C85 C84 118.5(9)
C87 O86 C83 118.2(6)
O86 C87 C92 125.6(7)
O86 C87 C88 114.3(8)
C92 C87 C88 120.0(8)
C89 C88 C87 119.6(8)
C88 C89 C90 121.7(8)
C91 C90 C89 117.4(8)
C91 C90 C52 120.4(7)
C89 C90 C52 122.2(7)
O93 C91 C92 115.8(7)
O93 C91 C90 122.5(7)
C92 C91 C90 121.7(7)
C91 C92 C87 119.5(8)
C58 O93 C91 119.0(6)

loop_
_geom_bond_atom_site_label_1
_geom_bond_atom_site_label_2
_geom_bond_distance
O1 C2 1.247(8)
C2 C40 1.454(10)
C2 C3 1.465(11)
C3 C4 1.387(10)
C3 C8 1.395(10)
C4 C5 1.346(11)
C5 C6 1.413(10)
C6 C7 1.381(10)
C6 O9 1.386(9)
C7 C8 1.390(10)
C8 O43 1.381(8)
O9 C10 1.379(9)
C10 C11 1.364(11)
C10 C15 1.370(11)
C11 C12 1.397(11)
C12 C13 1.390(11)
C13 C14 1.396(11)
C13 C16 1.515(11)
C14 C15 1.387(10)
C16 O16 1.197(9)
C16 C17 1.472(11)
C17 C22 1.400(11)
C17 C18 1.402(11)
C18 C19 1.370(11)
C19 C20 1.403(11)
C20 C21 1.412(11)
C20 C23 1.456(11)
C21 C22 1.349(11)
C23 C28 1.404(11)
C23 C24 1.407(11)
C24 C25 1.378(11)
C25 C26 1.381(10)
C26 C27 1.386(11)
C26 C29 1.482(11)
C27 C28 1.352(11)
C29 O29 1.220(9)
C29 C30 1.523(11)
C30 C31 1.370(11)
C30 C35 1.405(11)
C31 C32 1.389(11)
C32 C33 1.383(11)
C33 C34 1.368(11)
C33 O36 1.410(9)
C34 C35 1.386(11)
O36 C37 1.366(9)
C37 C42 1.357(10)
C37 C38 1.410(10)
C38 C39 1.368(11)
C39 C40 1.411(10)
C40 C41 1.393(10)
C41 O43 1.378(9)
C41 C42 1.388(10)
O51 C52 1.234(9)
C52 C90 1.448(11)
C52 C53 1.476(11)
C53 C58 1.390(11)
C53 C54 1.394(11)
C54 C55 1.360(11)
C55 C56 1.410(11)
C56 C57 1.362(11)
C56 O59 1.385(9)
C57 C58 1.398(11)
C58 O93 1.356(9)
O59 C60 1.422(9)
C60 C65 1.364(11)
C60 C61 1.381(11)
C61 C62 1.387(11)
C62 C63 1.352(12)
C63 C64 1.402(12)
C63 C66 1.517(12)
C64 C65 1.388(11)
C66 O66 1.201(10)
C66 C67 1.509(12)
C67 C68 1.356(12)
C67 C72 1.388(11)
C68 C69 1.392(12)
C69 C70 1.435(12)
C70 C71 1.379(12)
C70 C73 1.474(11)
C71 C72 1.369(11)
C73 C74 1.394(11)
C73 C78 1.421(11)
C74 C75 1.358(11)
C75 C76 1.414(11)
C76 C77 1.385(11)
C76 C79 1.460(12)
C77 C78 1.366(12)
C79 O79 1.232(10)
C79 C80 1.526(12)
C80 C85 1.382(12)
C80 C81 1.386(12)
C81 C82 1.400(12)
C82 C83 1.345(12)
C83 C84 1.346(12)
C83 O86 1.426(10)
C84 C85 1.419(12)
O86 C87 1.358(10)
C87 C92 1.383(11)
C87 C88 1.409(11)
C88 C89 1.363(11)
C89 C90 1.407(11)
C90 C91 1.400(11)
C91 O93 1.380(9)
C91 C92 1.382(11)

loop_
_cod_related_entry_id
_cod_related_entry_code
_cod_related_entry_database
1 30651718 ChemSpider
